data_2201272
loop_
_publ_author_name
'Flippen-Anderson, Judith L.'
'Deschamps, Jeffrey R'
'Brossi, Arnold'
'Greig, Nigel H.'

_publ_section_title
;
 2-Hydroxybenzoic acid salt of physostigmine
;
_journal_issue 8
_journal_name_full 'Acta Crystallographica Section E'
_journal_page_first o853
_journal_page_last o855
_journal_paper_doi 10.1107/S1600536802012278
_journal_volume 58
_journal_year 2002
_chemical_formula_iupac 'C15 H22 N3 O2 1+,  C7 H5 O3 1-'
_chemical_formula_moiety 'C15 H22 N3 O2 1+,  C7 H5 O3 1-'
_chemical_formula_sum 'C22 H27 N3 O5'
_chemical_formula_weight 413.47
_chemical_name_systematic
;
 ?
;
_space_group_IT_number 19
_symmetry_cell_setting orthorhombic
_symmetry_space_group_name_Hall 'P 2ac 2ab'
_symmetry_space_group_name_H-M 'P 21 21 21'
_atom_sites_solution_hydrogens geom
_atom_sites_solution_primary direct
_atom_sites_solution_secondary difmap
_audit_creation_method SHELXL-97
_cell_angle_alpha 90.000(10)
_cell_angle_beta 90.000(10)
_cell_angle_gamma 90.000(10)
_cell_formula_units_Z 4
_cell_length_a 9.970(3)
_cell_length_b 10.945(3)
_cell_length_c 19.874(3)
_cell_measurement_reflns_used 25
_cell_measurement_temperature 293(2)
_cell_measurement_theta_max 38.25
_cell_measurement_theta_min 20.75
_cell_volume 2168.7(9)
_computing_cell_refinement XTAPE
_computing_data_collection 'XTAPE (Nicolet, 1983)'
_computing_data_reduction 'XDISK (Nicolet, 1983)'
_computing_molecular_graphics 'SHELXTL (Bruker, 2001)'
_computing_publication_material 'SHELXTL (Bruker, 2001)'
_computing_structure_refinement 'SHELXTL (Sheldrick, 1997)'
_computing_structure_solution 'SHELXTL (Sheldrick, 1997)'
_diffrn_ambient_temperature 293(2)
_diffrn_measured_fraction_theta_full 0.998
_diffrn_measured_fraction_theta_max 0.998
_diffrn_measurement_device_type 'Bruker P4'
_diffrn_measurement_method \q/2\q
_diffrn_radiation_monochromator graphite
_diffrn_radiation_source 'normal-focus sealed tube'
_diffrn_radiation_type CuK\a
_diffrn_radiation_wavelength 1.54178
_diffrn_reflns_av_R_equivalents 0.0436
_diffrn_reflns_av_sigmaI/netI 0.0162
_diffrn_reflns_limit_h_max 4
_diffrn_reflns_limit_h_min -10
_diffrn_reflns_limit_k_max 11
_diffrn_reflns_limit_k_min 0
_diffrn_reflns_limit_l_max 21
_diffrn_reflns_limit_l_min 0
_diffrn_reflns_number 2333
_diffrn_reflns_theta_full 57.59
_diffrn_reflns_theta_max 57.59
_diffrn_reflns_theta_min 4.45
_diffrn_standards_decay_% 0
_diffrn_standards_interval_count 97
_diffrn_standards_number 3
_exptl_absorpt_coefficient_mu 0.744
_exptl_absorpt_correction_type none
_exptl_crystal_colour colorless
_exptl_crystal_density_diffrn 1.266
_exptl_crystal_density_meas ?
_exptl_crystal_density_method 'not measured'
_exptl_crystal_description prism
_exptl_crystal_F_000 880
_exptl_crystal_size_max 0.40
_exptl_crystal_size_mid 0.25
_exptl_crystal_size_min 0.20
_refine_diff_density_max 0.158
_refine_diff_density_min -0.144
_refine_ls_abs_structure_details 'Flack (1983), 415 Friedel pairs [CHECK]'
_refine_ls_abs_structure_Flack -1.0(3)
_refine_ls_extinction_method none
_refine_ls_goodness_of_fit_ref 0.801
_refine_ls_hydrogen_treatment mixed
_refine_ls_matrix_type full
_refine_ls_number_parameters 282
_refine_ls_number_reflns 2131
_refine_ls_number_restraints 0
_refine_ls_restrained_S_all 0.801
_refine_ls_R_factor_all 0.0455
_refine_ls_R_factor_gt 0.0451
_refine_ls_shift/su_max 0.026
_refine_ls_shift/su_mean 0.002
_refine_ls_structure_factor_coef Fsqd
_refine_ls_weighting_details 'calc w=1/[\s^2^(Fo^2^)+(0.1362P)^2^+0.3533P] where P=(Fo^2^+2Fc^2^)/3'
_refine_ls_weighting_scheme calc
_refine_ls_wR_factor_gt 0.1229
_refine_ls_wR_factor_ref 0.1238
_reflns_number_gt 2094
_reflns_number_total 2131
_reflns_threshold_expression I>2\s(I)
_cod_data_source_file bt6160.cif
_cod_data_source_block I
_cod_depositor_comments
;
The following automatic conversions were performed:

'_exptl_crystal_density_meas' value 'not measured' was changed to '?'
- the value is perceived as not measured.

Automatic conversion script
Id: cif_fix_values 3008 2015-01-20 13:52:24Z robertas 
;
_cod_original_cell_volume 2168.8(9)
_cod_database_code 2201272
_cod_database_fobs_code 2201272

loop_
_symmetry_equiv_pos_as_xyz
'x, y, z'
'-x, y+1/2, -z+1/2'
'x+1/2, -y+1/2, -z'
'-x+1/2, -y, z+1/2'

loop_
_atom_site_label
_atom_site_fract_x
_atom_site_fract_y
_atom_site_fract_z
_atom_site_U_iso_or_equiv
_atom_site_adp_type
_atom_site_calc_flag
_atom_site_refinement_flags
_atom_site_occupancy
_atom_site_disorder_assembly
_atom_site_disorder_group
_atom_site_type_symbol
N1 0.8598(2) 0.04951(17) 0.17821(10) 0.0508(6) Uani d . 1 . . N
H1 0.870(3) 0.091(3) 0.2181(15) 0.061 Uiso d . 1 . . H
C1A 0.8241(4) -0.0793(2) 0.19414(14) 0.0686(8) Uani d . 1 . . C
H1AA 0.8908 -0.1136 0.2234 0.103 Uiso calc R 1 . . H
H1AB 0.8201 -0.1259 0.1533 0.103 Uiso calc R 1 . . H
H1AC 0.7383 -0.0815 0.2160 0.103 Uiso calc R 1 . . H
C2 0.9952(3) 0.0650(2) 0.14883(13) 0.0547(6) Uani d . 1 . . C
H2A 1.0085 0.0114 0.1105 0.066 Uiso calc R 1 . . H
H2B 1.0647 0.0497 0.1819 0.066 Uiso calc R 1 . . H
C3 0.9932(3) 0.1971(2) 0.12773(13) 0.0564(7) Uani d . 1 . . C
H3A 1.0627 0.2135 0.0948 0.068 Uiso calc R 1 . . H
H3B 1.0064 0.2504 0.1662 0.068 Uiso calc R 1 . . H
C3A 0.8539(3) 0.2153(2) 0.09722(11) 0.0455(6) Uani d . 1 . . C
C3B 0.8004(4) 0.3456(2) 0.10724(15) 0.0642(8) Uani d . 1 . . C
H3BA 0.8591 0.4026 0.0853 0.096 Uiso calc R 1 . . H
H3BB 0.7965 0.3638 0.1545 0.096 Uiso calc R 1 . . H
H3BC 0.7122 0.3519 0.0882 0.096 Uiso calc R 1 . . H
C4 0.9119(3) 0.2217(2) -0.03126(12) 0.0509(6) Uani d . 1 . . C
H4A 0.9727 0.2856 -0.0270 0.061 Uiso calc R 1 . . H
C4A 0.8470(3) 0.1753(2) 0.02398(11) 0.0444(6) Uani d . 1 . . C
C5 0.8844(3) 0.1707(3) -0.09369(13) 0.0542(6) Uani d . 1 . . C
C6 0.7954(3) 0.0762(3) -0.10042(13) 0.0600(7) Uani d . 1 . . C
H6A 0.7783 0.0438 -0.1428 0.072 Uiso calc R 1 . . H
C7 0.7309(3) 0.0285(2) -0.04515(13) 0.0594(7) Uani d . 1 . . C
H7A 0.6702 -0.0355 -0.0498 0.071 Uiso calc R 1 . . H
C7A 0.7583(3) 0.0778(2) 0.01768(12) 0.0455(6) Uani d . 1 . . C
N8 0.7101(2) 0.04122(18) 0.08027(10) 0.0543(6) Uani d . 1 . . N
C8A 0.7630(3) 0.1176(2) 0.13200(11) 0.0463(6) Uani d . 1 . . C
H8AA 0.6908 0.1564 0.1578 0.056 Uiso calc R 1 . . H
C8B 0.5857(3) -0.0262(3) 0.08787(17) 0.0700(8) Uani d . 1 . . C
H8BA 0.6032 -0.1121 0.0838 0.105 Uiso calc R 1 . . H
H8BB 0.5237 -0.0015 0.0535 0.105 Uiso calc R 1 . . H
H8BC 0.5478 -0.0095 0.1313 0.105 Uiso calc R 1 . . H
O9 0.95513(19) 0.2130(2) -0.15066(9) 0.0669(6) Uani d . 1 . . O
C10 0.8872(3) 0.2899(3) -0.19249(14) 0.0615(7) Uani d . 1 . . C
O10 0.7801(3) 0.3288(3) -0.17988(16) 0.1169(12) Uani d . 1 . . O
N11 0.9591(3) 0.3153(3) -0.24678(13) 0.0779(9) Uani d . 1 . . N
H11 1.024(5) 0.272(4) -0.254(2) 0.093 Uiso d . 1 . . H
C12 0.9118(5) 0.3978(6) -0.2974(2) 0.134(2) Uani d . 1 . . C
H12A 0.9530 0.3782 -0.3397 0.201 Uiso calc R 1 . . H
H12B 0.9344 0.4800 -0.2850 0.201 Uiso calc R 1 . . H
H12C 0.8161 0.3904 -0.3014 0.201 Uiso calc R 1 . . H
C1' 0.8551(3) 0.2758(2) 0.38573(11) 0.0521(6) Uani d . 1 . . C
C1'A 0.8258(4) 0.2158(3) 0.31986(14) 0.0661(8) Uani d . 1 . . C
O1'A 0.7269(3) 0.2424(3) 0.28750(12) 0.1067(9) Uani d . 1 . . O
O1'B 0.9098(3) 0.1358(2) 0.30100(11) 0.0908(8) Uani d . 1 . . O
C2' 0.9701(3) 0.2498(2) 0.42212(14) 0.0615(7) Uani d . 1 . . C
O2' 1.0589(3) 0.1661(2) 0.40132(15) 0.0932(8) Uani d . 1 . . O
H2' 1.020(5) 0.141(4) 0.355(2) 0.112 Uiso d . 1 . . H
C3' 0.9941(5) 0.3125(3) 0.48298(15) 0.0794(11) Uani d . 1 . . C
H3'A 1.0708 0.2964 0.5081 0.095 Uiso calc R 1 . . H
C4' 0.9027(5) 0.3972(3) 0.50452(15) 0.0927(13) Uani d . 1 . . C
H4'A 0.9179 0.4377 0.5449 0.111 Uiso calc R 1 . . H
C5' 0.7888(5) 0.4243(4) 0.4681(2) 0.0953(12) Uani d . 1 . . C
H5'A 0.7287 0.4830 0.4834 0.114 Uiso calc R 1 . . H
C6' 0.7663(3) 0.3640(3) 0.40999(16) 0.0760(9) Uani d . 1 . . C
H6'A 0.6894 0.3817 0.3854 0.091 Uiso calc R 1 . . H

loop_
_atom_site_aniso_label
_atom_site_aniso_U_11
_atom_site_aniso_U_22
_atom_site_aniso_U_33
_atom_site_aniso_U_12
_atom_site_aniso_U_13
_atom_site_aniso_U_23
N1 0.0660(14) 0.0457(11) 0.0408(10) -0.0018(11) 0.0011(11) -0.0048(9)
C1A 0.090(2) 0.0524(13) 0.0635(15) -0.0066(17) -0.0041(17) 0.0128(13)
C2 0.0506(15) 0.0599(14) 0.0535(13) 0.0053(13) -0.0064(12) -0.0011(11)
C3 0.0556(16) 0.0608(14) 0.0527(13) -0.0122(14) -0.0059(12) -0.0029(12)
C3A 0.0470(14) 0.0396(11) 0.0499(12) -0.0063(11) 0.0019(11) -0.0053(10)
C3B 0.078(2) 0.0447(13) 0.0702(16) -0.0006(14) -0.0013(16) -0.0052(12)
C4 0.0454(13) 0.0521(13) 0.0553(14) -0.0033(12) 0.0001(12) 0.0031(11)
C4A 0.0435(13) 0.0418(11) 0.0480(12) -0.0002(11) -0.0040(11) -0.0008(10)
C5 0.0491(14) 0.0646(15) 0.0487(13) 0.0056(13) 0.0014(12) 0.0034(12)
C6 0.0692(18) 0.0639(15) 0.0469(14) 0.0041(15) -0.0086(13) -0.0053(12)
C7 0.0674(18) 0.0525(14) 0.0582(15) -0.0079(14) -0.0151(15) -0.0044(11)
C7A 0.0453(13) 0.0416(11) 0.0496(12) -0.0027(11) -0.0064(12) -0.0005(10)
N8 0.0539(13) 0.0563(11) 0.0525(11) -0.0196(11) -0.0034(11) 0.0012(10)
C8A 0.0488(14) 0.0431(11) 0.0471(12) -0.0005(12) 0.0048(11) -0.0026(10)
C8B 0.0628(17) 0.0675(16) 0.0796(18) -0.0213(16) -0.0001(16) 0.0091(16)
O9 0.0547(11) 0.0959(14) 0.0501(9) 0.0134(11) 0.0089(9) 0.0117(10)
C10 0.0481(16) 0.0775(18) 0.0587(15) -0.0002(15) 0.0018(13) 0.0125(14)
O10 0.0619(15) 0.146(2) 0.143(2) 0.0415(16) 0.0384(16) 0.080(2)
N11 0.0568(16) 0.117(2) 0.0598(14) 0.0002(17) 0.0063(14) 0.0250(15)
C12 0.101(3) 0.194(5) 0.108(3) -0.015(4) 0.000(3) 0.090(4)
C1' 0.0577(15) 0.0556(13) 0.0432(11) -0.0176(13) 0.0033(13) 0.0010(10)
C1'A 0.0745(19) 0.0710(17) 0.0528(14) -0.0203(18) -0.0020(16) -0.0022(14)
O1'A 0.0921(18) 0.141(2) 0.0867(15) -0.016(2) -0.0395(16) -0.0162(16)
O1'B 0.121(2) 0.0895(14) 0.0622(12) -0.0014(17) -0.0044(14) -0.0281(12)
C2' 0.0823(19) 0.0455(13) 0.0566(13) -0.0120(16) -0.0104(16) 0.0097(11)
O2' 0.104(2) 0.0659(13) 0.1100(18) 0.0165(13) -0.0335(16) -0.0025(12)
C3' 0.114(3) 0.0658(17) 0.0582(15) -0.031(2) -0.032(2) 0.0168(14)
C4' 0.152(4) 0.082(2) 0.0447(15) -0.023(3) 0.009(2) -0.0169(15)
C5' 0.089(3) 0.114(3) 0.083(2) -0.009(2) 0.025(2) -0.033(2)
C6' 0.0573(17) 0.095(2) 0.0761(18) -0.0132(18) 0.0176(17) -0.0185(18)

loop_
_atom_type_symbol
_atom_type_description
_atom_type_scat_dispersion_real
_atom_type_scat_dispersion_imag
_atom_type_scat_source
C C 0.0181 0.0091 'International Tables Vol C Tables 4.2.6.8 and 6.1.1.4'
H H 0.0000 0.0000 'International Tables Vol C Tables 4.2.6.8 and 6.1.1.4'
N N 0.0311 0.0180 'International Tables Vol C Tables 4.2.6.8 and 6.1.1.4'
O O 0.0492 0.0322 'International Tables Vol C Tables 4.2.6.8 and 6.1.1.4'

loop_
_geom_angle_atom_site_label_1
_geom_angle_atom_site_label_2
_geom_angle_atom_site_label_3
_geom_angle
C2 N1 C1A 114.2(2)
C2 N1 C8A 106.46(18)
C1A N1 C8A 116.0(2)
C2 N1 H1 100(2)
C1A N1 H1 108.3(18)
C8A N1 H1 110.4(19)
N1 C1A H1AA 109.5
N1 C1A H1AB 109.5
H1AA C1A H1AB 109.5
N1 C1A H1AC 109.5
H1AA C1A H1AC 109.5
H1AB C1A H1AC 109.5
N1 C2 C3 102.0(2)
N1 C2 H2A 111.4
C3 C2 H2A 111.4
N1 C2 H2B 111.4
C3 C2 H2B 111.4
H2A C2 H2B 109.2
C2 C3 C3A 104.3(2)
C2 C3 H3A 110.9
C3A C3 H3A 110.9
C2 C3 H3B 110.9
C3A C3 H3B 110.9
H3A C3 H3B 108.9
C4A C3A C3 112.5(2)
C4A C3A C3B 112.1(2)
C3 C3A C3B 112.7(2)
C4A C3A C8A 101.52(18)
C3 C3A C8A 105.2(2)
C3B C3A C8A 112.1(2)
C3A C3B H3BA 109.5
C3A C3B H3BB 109.5
H3BA C3B H3BB 109.5
C3A C3B H3BC 109.5
H3BA C3B H3BC 109.5
H3BB C3B H3BC 109.5
C4A C4 C5 118.3(2)
C4A C4 H4A 120.8
C5 C4 H4A 120.8
C4 C4A C7A 120.8(2)
C4 C4A C3A 129.6(2)
C7A C4A C3A 109.6(2)
C6 C5 C4 121.2(2)
C6 C5 O9 119.5(2)
C4 C5 O9 119.1(2)
C5 C6 C7 120.7(2)
C5 C6 H6A 119.6
C7 C6 H6A 119.6
C6 C7 C7A 118.7(3)
C6 C7 H7A 120.7
C7A C7 H7A 120.7
C7 C7A C4A 120.3(2)
C7 C7A N8 128.7(2)
C4A C7A N8 111.06(19)
C7A N8 C8A 110.39(18)
C7A N8 C8B 122.3(2)
C8A N8 C8B 122.6(2)
N8 C8A N1 112.42(18)
N8 C8A C3A 107.25(18)
N1 C8A C3A 103.5(2)
N8 C8A H8AA 111.1
N1 C8A H8AA 111.1
C3A C8A H8AA 111.1
N8 C8B H8BA 109.5
N8 C8B H8BB 109.5
H8BA C8B H8BB 109.5
N8 C8B H8BC 109.5
H8BA C8B H8BC 109.5
H8BB C8B H8BC 109.5
C10 O9 C5 116.3(2)
O10 C10 N11 126.1(3)
O10 C10 O9 123.0(3)
N11 C10 O9 110.9(3)
C10 N11 C12 121.7(3)
C10 N11 H11 117(3)
C12 N11 H11 120(3)
N11 C12 H12A 109.5
N11 C12 H12B 109.5
H12A C12 H12B 109.5
N11 C12 H12C 109.5
H12A C12 H12C 109.5
H12B C12 H12C 109.5
C2' C1' C6' 119.1(2)
C2' C1' C1'A 121.9(3)
C6' C1' C1'A 118.9(3)
O1'A C1'A O1'B 123.1(3)
O1'A C1'A C1' 121.2(3)
O1'B C1'A C1' 115.7(3)
O2' C2' C1' 121.8(3)
O2' C2' C3' 119.1(3)
C1' C2' C3' 119.2(3)
C2' O2' H2' 102(3)
C4' C3' C2' 119.0(3)
C4' C3' H3'A 120.5
C2' C3' H3'A 120.5
C3' C4' C5' 122.0(3)
C3' C4' H4'A 119.0
C5' C4' H4'A 119.0
C6' C5' C4' 118.7(4)
C6' C5' H5'A 120.6
C4' C5' H5'A 120.6
C5' C6' C1' 121.9(4)
C5' C6' H6'A 119.0
C1' C6' H6'A 119.0

loop_
_geom_bond_atom_site_label_1
_geom_bond_atom_site_label_2
_geom_bond_site_symmetry_2
_geom_bond_distance
_geom_bond_publ_flag
N1 C2 . 1.481(4) ?
N1 C1A . 1.488(3) ?
N1 C8A . 1.526(3) ?
N1 H1 . 0.92(3) ?
C1A H1AA . 0.9600 ?
C1A H1AB . 0.9600 ?
C1A H1AC . 0.9600 ?
C2 C3 . 1.506(4) ?
C2 H2A . 0.9700 ?
C2 H2B . 0.9700 ?
C3 C3A . 1.529(4) ?
C3 H3A . 0.9700 ?
C3 H3B . 0.9700 ?
C3A C4A . 1.522(3) ?
C3A C3B . 1.535(3) ?
C3A C8A . 1.564(3) ?
C3B H3BA . 0.9600 ?
C3B H3BB . 0.9600 ?
C3B H3BC . 0.9600 ?
C4 C4A . 1.371(4) ?
C4 C5 . 1.388(4) ?
C4 H4A . 0.9300 ?
C4A C7A . 1.392(3) ?
C5 C6 . 1.370(4) ?
C5 O9 . 1.412(3) ?
C6 C7 . 1.375(4) ?
C6 H6A . 0.9300 ?
C7 C7A . 1.387(3) ?
C7 H7A . 0.9300 ?
C7A N8 . 1.392(3) ?
N8 C8A . 1.426(3) ?
N8 C8B . 1.452(4) ?
C8A H8AA . 0.9800 ?
C8B H8BA . 0.9600 ?
C8B H8BB . 0.9600 ?
C8B H8BC . 0.9600 ?
O9 C10 . 1.364(4) ?
C10 O10 . 1.176(4) ?
C10 N11 . 1.325(4) ?
N11 C12 . 1.431(5) ?
N11 H11 . 0.82(5) ?
C12 H12A . 0.9600 ?
C12 H12B . 0.9600 ?
C12 H12C . 0.9600 ?
C1' C2' . 1.386(4) ?
C1' C6' . 1.395(4) ?
C1' C1'A . 1.494(4) ?
C1'A O1'A . 1.213(4) ?
C1'A O1'B . 1.268(4) ?
C2' O2' . 1.339(4) ?
C2' C3' . 1.411(4) ?
O2' H2' . 1.03(5) ?
C3' C4' . 1.369(6) ?
C3' H3'A . 0.9300 ?
C4' C5' . 1.378(6) ?
C4' H4'A . 0.9300 ?
C5' C6' . 1.350(5) ?
C5' H5'A . 0.9300 ?
C6' H6'A . 0.9300 ?

loop_
_geom_hbond_atom_site_label_D
_geom_hbond_atom_site_label_H
_geom_hbond_atom_site_label_A
_geom_hbond_site_symmetry_A
_geom_hbond_distance_DH
_geom_hbond_distance_HA
_geom_hbond_distance_DA
_geom_hbond_angle_DHA
N1 H1 O1'B . 0.92(3) 1.76(3) 2.664(3) 165(3)
O2' H2' O1'B . 1.03(5) 1.54(5) 2.509(4) 154(4)
N11 H11 O1'A 3 0.82(5) 2.13(5) 2.860(4) 149(4)

loop_
_geom_torsion_atom_site_label_1
_geom_torsion_atom_site_label_2
_geom_torsion_atom_site_label_3
_geom_torsion_atom_site_label_4
_geom_torsion
C1A N1 C2 C3 170.8(2)
C8A N1 C2 C3 41.4(2)
N1 C2 C3 C3A -41.6(2)
C2 C3 C3A C4A -83.3(2)
C2 C3 C3A C3B 148.8(2)
C2 C3 C3A C8A 26.4(3)
C5 C4 C4A C7A 1.5(4)
C5 C4 C4A C3A -177.8(3)
C3 C3A C4A C4 -64.4(3)
C3B C3A C4A C4 63.8(4)
C8A C3A C4A C4 -176.4(3)
C3 C3A C4A C7A 116.2(2)
C3B C3A C4A C7A -115.6(2)
C8A C3A C4A C7A 4.2(3)
C4A C4 C5 C6 -0.2(4)
C4A C4 C5 O9 -176.8(2)
C4 C5 C6 C7 -0.4(4)
O9 C5 C6 C7 176.2(3)
C5 C6 C7 C7A -0.2(4)
C6 C7 C7A C4A 1.5(4)
C6 C7 C7A N8 -176.9(3)
C4 C4A C7A C7 -2.1(4)
C3A C4A C7A C7 177.3(2)
C4 C4A C7A N8 176.5(2)
C3A C4A C7A N8 -4.0(3)
C7 C7A N8 C8A -179.6(3)
C4A C7A N8 C8A 1.9(3)
C7 C7A N8 C8B -23.5(4)
C4A C7A N8 C8B 158.0(2)
C7A N8 C8A N1 -112.2(2)
C8B N8 C8A N1 91.8(3)
C7A N8 C8A C3A 0.9(3)
C8B N8 C8A C3A -155.1(2)
C2 N1 C8A N8 90.7(2)
C1A N1 C8A N8 -37.6(3)
C2 N1 C8A C3A -24.6(2)
C1A N1 C8A C3A -153.0(2)
C4A C3A C8A N8 -3.1(3)
C3 C3A C8A N8 -120.5(2)
C3B C3A C8A N8 116.7(2)
C4A C3A C8A N1 116.0(2)
C3 C3A C8A N1 -1.5(2)
C3B C3A C8A N1 -124.3(2)
C6 C5 O9 C10 80.1(3)
C4 C5 O9 C10 -103.2(3)
C5 O9 C10 O10 6.6(5)
C5 O9 C10 N11 -174.8(3)
O10 C10 N11 C12 0.8(6)
O9 C10 N11 C12 -177.7(4)
C2' C1' C1'A O1'A -177.6(3)
C6' C1' C1'A O1'A 0.0(4)
C2' C1' C1'A O1'B 3.1(4)
C6' C1' C1'A O1'B -179.4(3)
C6' C1' C2' O2' 180.0(3)
C1'A C1' C2' O2' -2.5(4)
C6' C1' C2' C3' 0.4(4)
C1'A C1' C2' C3' 178.0(2)
O2' C2' C3' C4' -179.4(3)
C1' C2' C3' C4' 0.1(4)
C2' C3' C4' C5' -0.8(5)
C3' C4' C5' C6' 0.9(6)
C4' C5' C6' C1' -0.3(6)
C2' C1' C6' C5' -0.4(5)
C1'A C1' C6' C5' -178.0(3)

loop_
_cod_related_entry_id
_cod_related_entry_database
_cod_related_entry_code
1 ChemSpider 5771
